data_9016591
loop_
_publ_author_name
'Ketelaar, J. A. A.'
'De Vries, T. A.'

_publ_section_title
;
 The Crystal Structure of Tetra Phosphonitrile Chloride, P~4~N~4~Cl~8~
;
_journal_name_full
;
 Recueil des Travaux Chimiques des Pays-Bas et de la Belgique
;
_journal_page_first 1081
_journal_page_last 1099
_journal_paper_doi 10.1002/recl.19390581205
_journal_volume 58
_journal_year 1939
_chemical_formula_sum 'Cl2 N P'
_space_group_IT_number 86
_symmetry_space_group_name_Hall 'P 4n -1n'
_symmetry_space_group_name_H-M 'P 42/n :1'
_cell_angle_alpha 90
_cell_angle_beta 90
_cell_angle_gamma 90
_cell_length_a 10.82
_cell_length_b 10.82
_cell_length_c 5.95
_cell_formula_units_Z 8
_cell_volume 696.581
_database_code_amcsd 0017618
_exptl_crystal_density_diffrn 2.210
_cod_duplicate_entry 1010890
_cod_original_sg_symbol_H-M 'P 42/n'
_cod_original_formula_sum 'Cl2 P N'
_cod_database_code 9016591
_amcsd_formula_title 'Cl8 N4 P4'

loop_
_space_group_symop_operation_xyz
x,y,z
y,-x,-z
1/2-y,1/2+x,1/2+z
1/2+x,1/2+y,1/2-z
-x,-y,z
-y,x,-z
1/2+y,1/2-x,1/2+z
1/2-x,1/2-y,1/2-z

loop_
_atom_site_label
_atom_site_fract_x
_atom_site_fract_y
_atom_site_fract_z
Cl1 0.10200 0.19900 0.11000
Cl2 0.05700 0.34400 0.56500
P1 0.04100 0.17600 0.42000
N1 0.12500 0.10500 0.61500

loop_
_cod_related_entry_id
_cod_related_entry_database
_cod_related_entry_code
1 AMCSD 0017618
